data_4024324
loop_
_publ_author_name
'Akio Saito'
'Shoko Oda'
'Haruhiko Fukaya'
'Yuji Hanzawa'

_publ_contact_author_address
;
 Laboratory of Organic Reaction Chemistry, Showa Pharmaceutical
University, 3-3165 Higashi-Tamagawagakuen, Machida, Tokyo 194-8543, Japan
;
_publ_contact_author_email akio-sai@ac.shoyaku.ac.jp
_publ_contact_author_name 'Akio Saito '
_publ_section_title
;
Rhodium(I)-Catalyzed Synthesis of Indoles: Amino-Claisen Rearrangement
of N-Propargylanilines
;
_journal_name_full 'Journal of Organic Chemistry'
_journal_page_first 1517
_journal_page_last 1524
_journal_paper_doi 10.1021/jo8022523
_journal_volume 74
_journal_year 2009
_chemical_formula_moiety 'C40 H31 F6 O2 P2 Rh'
_chemical_formula_sum 'C40 H31 F6 O2 P2 Rh'
_chemical_formula_weight 822.50
_chemical_name_systematic
; 
carbonyl(1,1,1,
3,3,3-hexafluoropropan-2-olato-kO)bis(triphenylphosphane)rhodium(I)
 
;
_space_group_IT_number 14
_symmetry_cell_setting monoclinic
_symmetry_space_group_name_Hall '-P 2ybc'
_symmetry_space_group_name_H-M 'P 1 21/c 1'
_atom_sites_solution_hydrogens geom
_atom_sites_solution_primary direct
_atom_sites_solution_secondary difmap
_audit_creation_date '28 July 08'
_audit_creation_method SHELXL-97
_cell_angle_alpha 90.00
_cell_angle_beta 99.179(3)
_cell_angle_gamma 90.00
_cell_formula_units_Z 8
_cell_length_a 19.973(6)
_cell_length_b 12.492(3)
_cell_length_c 29.095(8)
_cell_measurement_reflns_used 9828
_cell_measurement_temperature 90
_cell_measurement_theta_max 27.57
_cell_measurement_theta_min 2.30
_cell_volume 7166(3)
_computing_cell_refinement 'APEX2 (Bruker AXS, 2006)'
_computing_data_collection 'APEX2 (Bruker AXS, 2006)'
_computing_data_reduction 'SAINT (Bruker AXS, 2004)'
_computing_molecular_graphics 'XSHEL (Bruker AXS,2002)'
_computing_publication_material 'XCIF (Bruker AXS, 2001)'
_computing_structure_refinement 'SHELXL-97 (Sheldrick, 1997)'
_computing_structure_solution 'SHELXS-97 (Sheldrick, 1997)'
_diffrn_ambient_temperature 90
_diffrn_detector_area_resol_mean 8.333
_diffrn_measured_fraction_theta_full 0.990
_diffrn_measured_fraction_theta_max 0.990
_diffrn_measurement_device_type 'Bruker APEXII CCD area detector'
_diffrn_measurement_method 'phi and omega scans'
_diffrn_radiation_monochromator 'multilayer confocal mirror'
_diffrn_radiation_source 'fine-focus rotating anode'
_diffrn_radiation_type MoK\a
_diffrn_radiation_wavelength 0.71073
_diffrn_reflns_av_R_equivalents 0.0592
_diffrn_reflns_av_sigmaI/netI 0.0446
_diffrn_reflns_limit_h_max 26
_diffrn_reflns_limit_h_min -26
_diffrn_reflns_limit_k_max 16
_diffrn_reflns_limit_k_min -16
_diffrn_reflns_limit_l_max 38
_diffrn_reflns_limit_l_min -37
_diffrn_reflns_number 81007
_diffrn_reflns_theta_full 27.65
_diffrn_reflns_theta_max 27.65
_diffrn_reflns_theta_min 1.62
_exptl_absorpt_coefficient_mu 0.632
_exptl_absorpt_correction_T_max 0.9337
_exptl_absorpt_correction_T_min 0.9111
_exptl_absorpt_correction_type empirical
_exptl_absorpt_process_details
;
SADABS Sheldrick 1996
;
_exptl_crystal_colour colourless
_exptl_crystal_density_diffrn 1.525
_exptl_crystal_density_method 'not measured'
_exptl_crystal_description block
_exptl_crystal_F_000 3328
_exptl_crystal_size_max 0.15
_exptl_crystal_size_mid 0.14
_exptl_crystal_size_min 0.11
_refine_diff_density_max 0.948
_refine_diff_density_min -0.713
_refine_diff_density_rms 0.075
_refine_ls_extinction_method none
_refine_ls_goodness_of_fit_ref 1.033
_refine_ls_hydrogen_treatment constr
_refine_ls_matrix_type full
_refine_ls_number_parameters 974
_refine_ls_number_reflns 16555
_refine_ls_number_restraints 6
_refine_ls_restrained_S_all 1.039
_refine_ls_R_factor_all 0.0435
_refine_ls_R_factor_gt 0.0327
_refine_ls_shift/su_max 0.002
_refine_ls_shift/su_mean 0.000
_refine_ls_structure_factor_coef Fsqd
_refine_ls_weighting_details 'calc w=1/[\s^2^(Fo^2^)+(0.0265P)^2^+6.1334P] where P=(Fo^2^+2Fc^2^)/3'
_refine_ls_weighting_scheme calc
_refine_ls_wR_factor_gt 0.0747
_refine_ls_wR_factor_ref 0.0798
_reflns_number_gt 13829
_reflns_number_total 16555
_reflns_threshold_expression >2sigma(I)
_cod_data_source_file jo8022523_si_002.cif
_cod_data_source_block rh-hfip
_cod_original_sg_symbol_H-M 'P 21/c'
_cod_database_code 4024324

loop_
_symmetry_equiv_pos_as_xyz
'x, y, z'
'-x, y+1/2, -z+1/2'
'-x, -y, -z'
'x, -y-1/2, z-1/2'

loop_
_atom_site_label
_atom_site_type_symbol
_atom_site_fract_x
_atom_site_fract_y
_atom_site_fract_z
_atom_site_U_iso_or_equiv
_atom_site_adp_type
_atom_site_occupancy
_atom_site_symmetry_multiplicity
_atom_site_calc_flag
_atom_site_refinement_flags
_atom_site_disorder_assembly
_atom_site_disorder_group
C1 C 0.47766(12) 0.7556(2) 0.47348(9) 0.0273(5) Uani 1 1 d . . .
C2 C 0.45195(11) 0.85384(19) 0.30954(8) 0.0219(5) Uani 1 1 d . . .
H2 H 0.4994 0.8774 0.3213 0.026 Uiso 1 1 calc R . .
C3 C 0.40563(13) 0.9529(2) 0.30378(9) 0.0290(6) Uani 1 1 d . . .
C4 C 0.45018(13) 0.8005(2) 0.26206(9) 0.0293(6) Uani 1 1 d . . .
C5 C 0.35169(13) 0.6260(2) 0.47023(9) 0.0278(5) Uani 1 1 d . . .
C6 C 0.37873(17) 0.5308(2) 0.48972(10) 0.0425(7) Uani 1 1 d . . .
H6 H 0.3982 0.4805 0.4712 0.051 Uiso 1 1 calc R . .
C7 C 0.3770(2) 0.5095(3) 0.53675(11) 0.0615(11) Uani 1 1 d . . .
H7 H 0.3964 0.4453 0.5504 0.074 Uiso 1 1 calc R . .
C8 C 0.3473(2) 0.5817(3) 0.56339(11) 0.0616(11) Uani 1 1 d . . .
H8 H 0.3450 0.5659 0.5950 0.074 Uiso 1 1 calc R . .
C9 C 0.32123(19) 0.6754(3) 0.54431(11) 0.0530(9) Uani 1 1 d . . .
H9 H 0.3013 0.7249 0.5629 0.064 Uiso 1 1 calc R . .
C10 C 0.32351(14) 0.6990(3) 0.49821(10) 0.0370(6) Uani 1 1 d . . .
H10 H 0.3059 0.7651 0.4854 0.044 Uiso 1 1 calc R . .
C11 C 0.36647(12) 0.53845(18) 0.38086(8) 0.0216(5) Uani 1 1 d . . .
C12 C 0.42537(14) 0.5084(2) 0.36531(11) 0.0375(7) Uani 1 1 d . . .
H12 H 0.4641 0.5536 0.3711 0.045 Uiso 1 1 calc R . .
C13 C 0.42897(17) 0.4128(2) 0.34129(12) 0.0468(8) Uani 1 1 d . . .
H13 H 0.4700 0.3928 0.3309 0.056 Uiso 1 1 calc R . .
C14 C 0.37295(16) 0.3469(2) 0.33256(10) 0.0368(6) Uani 1 1 d . . .
H14 H 0.3753 0.2817 0.3161 0.044 Uiso 1 1 calc R . .
C15 C 0.31404(14) 0.3757(2) 0.34770(9) 0.0310(6) Uani 1 1 d . . .
H15 H 0.2756 0.3300 0.3418 0.037 Uiso 1 1 calc R . .
C16 C 0.31001(13) 0.4713(2) 0.37162(9) 0.0273(5) Uani 1 1 d . . .
H16 H 0.2687 0.4910 0.3817 0.033 Uiso 1 1 calc R . .
C17 C 0.27944(12) 0.71631(18) 0.38534(9) 0.0234(5) Uani 1 1 d . . .
C18 C 0.21941(13) 0.6954(2) 0.40282(10) 0.0340(6) Uani 1 1 d . . .
H18 H 0.2210 0.6576 0.4313 0.041 Uiso 1 1 calc R . .
C19 C 0.15740(13) 0.7297(2) 0.37858(11) 0.0391(7) Uani 1 1 d . . .
H19 H 0.1169 0.7152 0.3906 0.047 Uiso 1 1 calc R . .
C20 C 0.15427(13) 0.7845(2) 0.33736(11) 0.0349(7) Uani 1 1 d . . .
H20 H 0.1117 0.8073 0.3209 0.042 Uiso 1 1 calc R . .
C21 C 0.21288(13) 0.8062(2) 0.32003(11) 0.0360(6) Uani 1 1 d . . .
H21 H 0.2107 0.8442 0.2915 0.043 Uiso 1 1 calc R . .
C22 C 0.27533(13) 0.7731(2) 0.34375(10) 0.0307(6) Uani 1 1 d . . .
H22 H 0.3155 0.7892 0.3315 0.037 Uiso 1 1 calc R . .
C23 C 0.56945(11) 0.98524(18) 0.39046(7) 0.0180(4) Uani 1 1 d . . .
C24 C 0.61943(12) 1.01602(19) 0.36460(8) 0.0228(5) Uani 1 1 d . . .
H24 H 0.6515 0.9650 0.3574 0.027 Uiso 1 1 calc R . .
C25 C 0.62232(13) 1.1209(2) 0.34950(9) 0.0294(6) Uani 1 1 d . . .
H25 H 0.6562 1.1417 0.3318 0.035 Uiso 1 1 calc R . .
C26 C 0.57578(14) 1.1957(2) 0.36020(9) 0.0315(6) Uani 1 1 d . . .
H26 H 0.5784 1.2677 0.3502 0.038 Uiso 1 1 calc R . .
C27 C 0.52568(14) 1.1661(2) 0.38533(9) 0.0293(6) Uani 1 1 d . . .
H27 H 0.4937 1.2173 0.3924 0.035 Uiso 1 1 calc R . .
C28 C 0.52239(12) 1.06104(19) 0.40009(8) 0.0232(5) Uani 1 1 d . . .
H28 H 0.4876 1.0404 0.4170 0.028 Uiso 1 1 calc R . .
C29 C 0.62398(11) 0.76935(18) 0.38881(8) 0.0189(4) Uani 1 1 d . . .
C30 C 0.59724(12) 0.6926(2) 0.35614(8) 0.0237(5) Uani 1 1 d . . .
H30 H 0.5495 0.6844 0.3484 0.028 Uiso 1 1 calc R . .
C31 C 0.64027(13) 0.6279(2) 0.33477(9) 0.0301(6) Uani 1 1 d . . .
H31 H 0.6218 0.5768 0.3121 0.036 Uiso 1 1 calc R . .
C32 C 0.70985(14) 0.6382(2) 0.34666(9) 0.0297(6) Uani 1 1 d . . .
H32 H 0.7391 0.5931 0.3326 0.036 Uiso 1 1 calc R . .
C33 C 0.73697(12) 0.7142(2) 0.37908(8) 0.0254(5) Uani 1 1 d . . .
H33 H 0.7848 0.7212 0.3871 0.030 Uiso 1 1 calc R . .
C34 C 0.69447(12) 0.77997(19) 0.39993(8) 0.0214(5) Uani 1 1 d . . .
C35 C 0.60924(11) 0.87157(19) 0.47523(8) 0.0188(4) Uani 1 1 d . . .
C36 C 0.64163(12) 0.7843(2) 0.49922(9) 0.0270(5) Uani 1 1 d . . .
H36 H 0.6458 0.7189 0.4832 0.032 Uiso 1 1 calc R . .
C37 C 0.66768(14) 0.7922(2) 0.54605(9) 0.0352(6) Uani 1 1 d . . .
H37 H 0.6898 0.7325 0.5621 0.042 Uiso 1 1 calc R . .
C38 C 0.66164(13) 0.8864(3) 0.56941(9) 0.0371(7) Uani 1 1 d . . .
H38 H 0.6784 0.8910 0.6018 0.045 Uiso 1 1 calc R . .
C39 C 0.63115(12) 0.9747(2) 0.54582(9) 0.0298(6) Uani 1 1 d . . .
H39 H 0.6284 1.0404 0.5619 0.036 Uiso 1 1 calc R . .
C40 C 0.60469(11) 0.9676(2) 0.49878(8) 0.0218(5) Uani 1 1 d . . .
H40 H 0.5836 1.0280 0.4827 0.026 Uiso 1 1 calc R . .
C41 C 0.86871(11) 0.05095(17) 0.43258(7) 0.0167(4) Uani 1 1 d . A .
C42 C 0.80008(12) 0.03930(18) 0.43488(8) 0.0226(5) Uani 1 1 d . . .
H42 H 0.7687 0.0256 0.4074 0.027 Uiso 1 1 calc R . .
H34 H 0.7128 0.8314 0.4216 0.027 Uiso 1 1 d R . .
C43 C 0.77736(13) 0.0477(2) 0.47758(9) 0.0305(6) Uani 1 1 d . . .
H43 H 0.7305 0.0391 0.4791 0.037 Uiso 1 1 calc R . .
C44 C 0.82248(14) 0.0686(2) 0.51772(9) 0.0299(6) Uani 1 1 d . . .
H44 H 0.8067 0.0742 0.5467 0.036 Uiso 1 1 calc R . .
C45 C 0.89085(13) 0.0813(2) 0.51560(8) 0.0261(5) Uani 1 1 d . . .
H45 H 0.9219 0.0959 0.5432 0.031 Uiso 1 1 calc R . .
C46 C 0.91396(12) 0.07288(18) 0.47338(8) 0.0215(5) Uani 1 1 d . . .
H46 H 0.9608 0.0820 0.4721 0.026 Uiso 1 1 calc R . .
C47 C 0.92864(10) -0.10704(16) 0.38086(7) 0.0152(4) Uani 1 1 d . A .
C48 C 0.92818(12) -0.17139(18) 0.41991(8) 0.0205(5) Uani 1 1 d . . .
H48 H 0.9135 -0.1427 0.4469 0.025 Uiso 1 1 calc R . .
C49 C 0.94924(13) -0.27801(19) 0.41961(9) 0.0258(5) Uani 1 1 d . . .
H49 H 0.9490 -0.3215 0.4464 0.031 Uiso 1 1 calc R . .
C50 C 0.97041(12) -0.32019(18) 0.38044(9) 0.0249(5) Uani 1 1 d . . .
H50 H 0.9845 -0.3928 0.3802 0.030 Uiso 1 1 calc R . .
C51 C 0.97104(12) -0.25655(18) 0.34144(9) 0.0228(5) Uani 1 1 d . . .
H51 H 0.9856 -0.2857 0.3145 0.027 Uiso 1 1 calc R . .
C52 C 0.95062(11) -0.15111(18) 0.34165(8) 0.0193(5) Uani 1 1 d . . .
H52 H 0.9515 -0.1079 0.3149 0.023 Uiso 1 1 calc R . .
C53 C 0.83094(11) 0.03635(18) 0.33164(7) 0.0168(4) Uani 1 1 d . A .
C54 C 0.79566(12) -0.05612(19) 0.31575(9) 0.0246(5) Uani 1 1 d . . .
H54 H 0.8084 -0.1229 0.3302 0.030 Uiso 1 1 calc R . .
C55 C 0.74195(13) -0.0513(2) 0.27895(9) 0.0309(6) Uani 1 1 d . . .
H55 H 0.7186 -0.1149 0.2680 0.037 Uiso 1 1 calc R . .
C56 C 0.72267(12) 0.0455(2) 0.25834(9) 0.0302(6) Uani 1 1 d . . .
H56 H 0.6860 0.0488 0.2332 0.036 Uiso 1 1 calc R . .
C57 C 0.75657(13) 0.1378(2) 0.27425(9) 0.0280(5) Uani 1 1 d . . .
H57 H 0.7426 0.2046 0.2603 0.034 Uiso 1 1 calc R . .
C58 C 0.81110(12) 0.13386(19) 0.31061(8) 0.0226(5) Uani 1 1 d . . .
H58 H 0.8347 0.1976 0.3210 0.027 Uiso 1 1 calc R . .
C59 C 1.04571(11) 0.04821(17) 0.36653(8) 0.0181(4) Uani 1 1 d . . .
C60 C 1.13612(10) 0.21356(16) 0.32310(7) 0.0150(4) Uani 1 1 d . A .
C61 C 1.12828(11) 0.22823(18) 0.27512(8) 0.0203(5) Uani 1 1 d . . .
H61 H 1.0932 0.2736 0.2602 0.024 Uiso 1 1 calc R . .
C62 C 1.17102(13) 0.17751(19) 0.24868(8) 0.0249(5) Uani 1 1 d . . .
H62 H 1.1655 0.1893 0.2160 0.030 Uiso 1 1 calc R . .
C63 C 1.22155(12) 0.1101(2) 0.26977(8) 0.0251(5) Uani 1 1 d . . .
H63 H 1.2508 0.0753 0.2518 0.030 Uiso 1 1 calc R . .
C64 C 1.22921(12) 0.0934(2) 0.31736(8) 0.0250(5) Uani 1 1 d . . .
H64 H 1.2633 0.0460 0.3319 0.030 Uiso 1 1 calc R . .
C65 C 1.18739(11) 0.14554(18) 0.34394(8) 0.0203(5) Uani 1 1 d . . .
H65 H 1.1938 0.1347 0.3767 0.024 Uiso 1 1 calc R . .
C66 C 1.12247(11) 0.31530(17) 0.41175(7) 0.0160(4) Uani 1 1 d . A .
C67 C 1.13841(12) 0.42118(19) 0.42377(8) 0.0231(5) Uani 1 1 d . . .
H67 H 1.1256 0.4769 0.4019 0.028 Uiso 1 1 calc R . .
C68 C 1.17325(14) 0.4451(2) 0.46807(9) 0.0304(6) Uani 1 1 d . . .
H68 H 1.1837 0.5175 0.4763 0.036 Uiso 1 1 calc R . .
C69 C 1.19266(13) 0.3653(2) 0.50006(8) 0.0277(5) Uani 1 1 d . . .
H69 H 1.2171 0.3825 0.5299 0.033 Uiso 1 1 calc R . .
C70 C 1.17639(12) 0.2599(2) 0.48860(8) 0.0226(5) Uani 1 1 d . . .
H70 H 1.1896 0.2046 0.5106 0.027 Uiso 1 1 calc R . .
C71 C 1.14079(11) 0.23493(18) 0.44502(8) 0.0200(5) Uani 1 1 d . . .
H71 H 1.1287 0.1627 0.4376 0.024 Uiso 1 1 calc R . .
C72 C 1.05235(11) 0.39313(16) 0.32070(7) 0.0163(4) Uani 1 1 d . A .
C73 C 1.10268(12) 0.46315(17) 0.31106(8) 0.0208(5) Uani 1 1 d . . .
H73 H 1.1479 0.4551 0.3268 0.025 Uiso 1 1 calc R . .
C74 C 1.08727(13) 0.54463(18) 0.27858(8) 0.0242(5) Uani 1 1 d . . .
H74 H 1.1217 0.5923 0.2723 0.029 Uiso 1 1 calc R . .
C75 C 1.02127(13) 0.55602(19) 0.25543(8) 0.0253(5) Uani 1 1 d . . .
H75 H 1.0107 0.6116 0.2332 0.030 Uiso 1 1 calc R . .
C76 C 0.97110(13) 0.48729(19) 0.26451(8) 0.0258(5) Uani 1 1 d . . .
H76 H 0.9261 0.4955 0.2485 0.031 Uiso 1 1 calc R . .
C77 C 0.98613(11) 0.40554(18) 0.29725(8) 0.0204(5) Uani 1 1 d . . .
H77 H 0.9514 0.3584 0.3036 0.024 Uiso 1 1 calc R . .
C78A C 0.9196(3) 0.3659(4) 0.39513(18) 0.0212(11) Uani 0.493(3) 1 d P A 1
H78A H 0.9513 0.4163 0.3828 0.025 Uiso 0.493(3) 1 calc PR A 1
C78B C 0.8926(3) 0.3202(4) 0.40839(17) 0.0230(11) Uani 0.507(3) 1 d P A 2
H78B H 0.8629 0.2646 0.4195 0.028 Uiso 0.507(3) 1 calc PR A 2
C79 C 0.84558(18) 0.4137(3) 0.38388(12) 0.0480(8) Uani 1 1 d U . .
C81 C 0.93737(14) 0.3647(2) 0.44919(9) 0.0293(6) Uani 1 1 d . . .
F1 F 0.34546(8) 0.93465(13) 0.27627(5) 0.0370(4) Uani 1 1 d . . .
F2 F 0.39067(8) 0.98498(12) 0.34487(5) 0.0345(4) Uani 1 1 d . . .
F3 F 0.43351(9) 1.03696(13) 0.28535(6) 0.0441(4) Uani 1 1 d . . .
F4 F 0.50107(9) 0.73207(15) 0.26258(6) 0.0478(5) Uani 1 1 d . . .
F5 F 0.45570(9) 0.87333(15) 0.22829(5) 0.0441(4) Uani 1 1 d . . .
F6 F 0.39302(8) 0.74608(13) 0.24839(5) 0.0373(4) Uani 1 1 d . . .
F7A F 0.9484(2) 0.4626(3) 0.46608(15) 0.0416(10) Uani 0.493(3) 1 d P A 1
F7B F 0.9698(2) 0.4573(3) 0.44113(17) 0.0491(11) Uani 0.507(3) 1 d P A 2
F8B F 0.9105(2) 0.3800(4) 0.48748(13) 0.0560(13) Uani 0.507(3) 1 d P A 2
F8A F 0.88226(19) 0.3269(3) 0.46779(13) 0.0357(9) Uani 0.493(3) 1 d P A 1
F9 F 0.98966(8) 0.29924(12) 0.46330(5) 0.0324(3) Uani 1 1 d . A .
F10A F 0.7982(2) 0.3688(4) 0.38532(17) 0.0379(10) Uani 0.493(3) 1 d P A 1
F10B F 0.7895(2) 0.3586(3) 0.35958(17) 0.0378(10) Uani 0.507(3) 1 d P A 2
F11A F 0.84819(16) 0.5195(2) 0.39830(14) 0.0399(10) Uani 0.493(3) 1 d P A 1
F11B F 0.80886(15) 0.4480(3) 0.42268(12) 0.0395(10) Uani 0.507(3) 1 d P A 2
F12B F 0.86347(15) 0.4825(3) 0.36630(13) 0.0372(10) Uani 0.507(3) 1 d P A 2
F12A F 0.84515(16) 0.4429(3) 0.33223(12) 0.0373(9) Uani 0.493(3) 1 d P A 1
O1 O 0.48908(11) 0.74652(19) 0.51307(6) 0.0472(6) Uani 1 1 d . . .
O2 O 1.08413(8) -0.02037(13) 0.36767(7) 0.0286(4) Uani 1 1 d . . .
O3 O 0.43310(8) 0.78064(13) 0.33964(5) 0.0214(3) Uani 1 1 d . . .
O4 O 0.92062(9) 0.27889(15) 0.37430(6) 0.0344(4) Uani 1 1 d . . .
P2 P 0.36245(3) 0.66509(5) 0.41166(2) 0.01989(12) Uani 1 1 d . . .
P3 P 0.56531(3) 0.85204(5) 0.415544(19) 0.01620(11) Uani 1 1 d . . .
P4 P 0.90338(3) 0.03397(4) 0.378812(19) 0.01383(11) Uani 1 1 d . . .
P5 P 1.07400(3) 0.27373(4) 0.355990(19) 0.01338(11) Uani 1 1 d . . .
Rh1 Rh 0.459531(8) 0.771183(14) 0.410995(6) 0.01663(5) Uani 1 1 d . . .
Rh2 Rh 0.987262(8) 0.157120(12) 0.368806(6) 0.01250(4) Uani 1 1 d . A .

loop_
_atom_site_aniso_label
_atom_site_aniso_U_11
_atom_site_aniso_U_22
_atom_site_aniso_U_33
_atom_site_aniso_U_23
_atom_site_aniso_U_13
_atom_site_aniso_U_12
C1 0.0205(12) 0.0393(15) 0.0225(13) 0.0002(10) 0.0050(10) -0.0113(10)
C2 0.0158(11) 0.0333(13) 0.0157(11) -0.0005(9) 0.0003(9) -0.0031(9)
C3 0.0264(13) 0.0353(14) 0.0239(13) 0.0055(11) -0.0008(10) 0.0004(11)
C4 0.0227(13) 0.0430(15) 0.0220(13) -0.0033(11) 0.0025(10) 0.0007(11)
C5 0.0294(13) 0.0302(13) 0.0249(13) -0.0016(10) 0.0074(10) -0.0151(10)
C6 0.069(2) 0.0311(15) 0.0261(14) 0.0006(11) 0.0028(14) -0.0188(14)
C7 0.113(3) 0.0369(18) 0.0303(16) 0.0058(14) -0.0014(18) -0.0354(19)
C8 0.099(3) 0.064(2) 0.0246(16) -0.0025(15) 0.0173(17) -0.048(2)
C9 0.064(2) 0.067(2) 0.0339(17) -0.0139(16) 0.0251(16) -0.0267(18)
C10 0.0349(15) 0.0487(17) 0.0305(15) -0.0066(13) 0.0149(12) -0.0118(13)
C11 0.0245(12) 0.0193(11) 0.0206(12) 0.0018(9) 0.0027(9) 0.0015(9)
C12 0.0292(14) 0.0266(14) 0.0596(19) -0.0057(13) 0.0159(13) 0.0000(11)
C13 0.0454(18) 0.0333(16) 0.068(2) -0.0069(15) 0.0287(16) 0.0081(13)
C14 0.0542(18) 0.0214(13) 0.0346(15) -0.0015(11) 0.0069(13) 0.0069(12)
C15 0.0396(15) 0.0250(13) 0.0258(13) -0.0011(10) -0.0023(11) -0.0029(11)
C16 0.0255(13) 0.0280(13) 0.0278(13) -0.0043(10) 0.0028(10) -0.0027(10)
C17 0.0171(11) 0.0198(12) 0.0332(13) -0.0096(10) 0.0037(10) -0.0035(9)
C18 0.0253(13) 0.0375(15) 0.0413(16) -0.0062(12) 0.0115(12) -0.0077(11)
C19 0.0161(12) 0.0459(17) 0.057(2) -0.0180(15) 0.0119(12) -0.0051(11)
C20 0.0207(13) 0.0246(13) 0.0569(19) -0.0166(13) -0.0015(12) 0.0033(10)
C21 0.0245(13) 0.0322(14) 0.0491(17) 0.0004(13) -0.0013(12) 0.0030(11)
C22 0.0195(12) 0.0301(14) 0.0424(16) 0.0038(11) 0.0047(11) -0.0007(10)
C23 0.0173(10) 0.0205(11) 0.0157(11) 0.0012(8) 0.0009(8) -0.0019(8)
C24 0.0204(11) 0.0267(12) 0.0210(12) 0.0024(9) 0.0023(9) 0.0008(9)
C25 0.0290(13) 0.0334(14) 0.0271(13) 0.0087(11) 0.0080(11) -0.0025(11)
C26 0.0456(16) 0.0244(13) 0.0242(13) 0.0064(10) 0.0043(12) -0.0006(11)
C27 0.0370(15) 0.0279(13) 0.0232(13) 0.0018(10) 0.0053(11) 0.0090(11)
C28 0.0214(12) 0.0284(13) 0.0202(12) 0.0031(9) 0.0042(9) 0.0022(9)
C29 0.0191(11) 0.0217(11) 0.0159(11) 0.0039(9) 0.0028(9) 0.0027(9)
C30 0.0187(11) 0.0304(13) 0.0216(12) -0.0007(10) 0.0019(9) 0.0007(9)
C31 0.0326(14) 0.0317(14) 0.0259(13) -0.0045(11) 0.0045(11) 0.0040(11)
C32 0.0328(14) 0.0348(14) 0.0227(13) 0.0035(10) 0.0085(11) 0.0137(11)
C33 0.0176(11) 0.0336(14) 0.0255(13) 0.0091(10) 0.0049(10) 0.0055(10)
C34 0.0183(11) 0.0261(12) 0.0196(11) 0.0043(9) 0.0022(9) 0.0008(9)
C35 0.0125(10) 0.0283(12) 0.0157(11) 0.0002(9) 0.0023(8) -0.0029(8)
C36 0.0250(13) 0.0325(14) 0.0230(12) 0.0017(10) 0.0019(10) 0.0033(10)
C37 0.0293(14) 0.0531(18) 0.0222(13) 0.0048(12) 0.0007(11) 0.0153(13)
C38 0.0227(13) 0.070(2) 0.0166(12) -0.0047(13) -0.0029(10) 0.0095(13)
C39 0.0165(12) 0.0468(16) 0.0267(13) -0.0133(11) 0.0050(10) 0.0003(11)
C40 0.0147(11) 0.0306(13) 0.0207(12) -0.0015(9) 0.0041(9) -0.0006(9)
C41 0.0198(11) 0.0143(10) 0.0169(11) 0.0004(8) 0.0058(9) -0.0008(8)
C42 0.0192(11) 0.0238(12) 0.0260(12) -0.0046(9) 0.0073(9) -0.0037(9)
C43 0.0264(13) 0.0352(14) 0.0339(14) -0.0069(11) 0.0172(11) -0.0046(11)
C44 0.0400(15) 0.0294(13) 0.0244(13) -0.0019(10) 0.0175(11) -0.0042(11)
C45 0.0330(14) 0.0271(13) 0.0182(12) -0.0004(9) 0.0043(10) 0.0004(10)
C46 0.0208(11) 0.0222(11) 0.0217(12) 0.0011(9) 0.0044(9) -0.0007(9)
C47 0.0125(10) 0.0133(10) 0.0197(11) -0.0004(8) 0.0021(8) -0.0028(8)
C48 0.0216(11) 0.0194(11) 0.0202(11) 0.0009(9) 0.0030(9) -0.0016(9)
C49 0.0281(13) 0.0188(12) 0.0297(13) 0.0072(10) 0.0017(10) -0.0001(9)
C50 0.0219(12) 0.0155(11) 0.0358(14) -0.0007(10) -0.0003(10) 0.0006(9)
C51 0.0187(11) 0.0221(12) 0.0278(13) -0.0072(9) 0.0042(10) -0.0016(9)
C52 0.0193(11) 0.0194(11) 0.0194(11) -0.0007(9) 0.0034(9) -0.0027(9)
C53 0.0129(10) 0.0227(11) 0.0153(10) -0.0011(8) 0.0041(8) -0.0010(8)
C54 0.0198(12) 0.0247(12) 0.0280(13) -0.0014(10) -0.0004(10) -0.0018(9)
C55 0.0224(13) 0.0355(14) 0.0323(14) -0.0092(11) -0.0030(11) -0.0030(11)
C56 0.0195(12) 0.0457(16) 0.0227(13) -0.0061(11) -0.0049(10) 0.0074(11)
C57 0.0259(13) 0.0317(14) 0.0248(13) 0.0046(10) -0.0009(10) 0.0089(10)
C58 0.0196(11) 0.0244(12) 0.0229(12) 0.0002(9) 0.0003(9) 0.0017(9)
C59 0.0158(10) 0.0160(11) 0.0227(11) -0.0009(8) 0.0033(9) -0.0039(8)
C60 0.0134(10) 0.0134(10) 0.0187(11) -0.0018(8) 0.0042(8) -0.0021(8)
C61 0.0188(11) 0.0211(11) 0.0209(11) 0.0019(9) 0.0023(9) 0.0020(9)
C62 0.0288(13) 0.0287(13) 0.0182(12) 0.0013(9) 0.0068(10) 0.0053(10)
C63 0.0214(12) 0.0314(13) 0.0235(12) -0.0056(10) 0.0060(10) 0.0056(10)
C64 0.0203(12) 0.0268(13) 0.0266(13) -0.0023(10) -0.0004(10) 0.0077(9)
C65 0.0183(11) 0.0248(12) 0.0169(11) 0.0000(9) 0.0002(9) 0.0024(9)
C66 0.0129(10) 0.0197(11) 0.0162(10) -0.0016(8) 0.0042(8) -0.0010(8)
C67 0.0283(13) 0.0200(11) 0.0216(12) 0.0001(9) 0.0055(10) -0.0027(9)
C68 0.0399(15) 0.0272(13) 0.0242(13) -0.0072(10) 0.0056(11) -0.0087(11)
C69 0.0264(13) 0.0373(14) 0.0188(12) -0.0057(10) 0.0016(10) -0.0037(11)
C70 0.0188(11) 0.0309(13) 0.0180(11) 0.0028(9) 0.0022(9) 0.0010(9)
C71 0.0176(11) 0.0207(11) 0.0215(11) 0.0005(9) 0.0028(9) 0.0007(9)
C72 0.0208(11) 0.0138(10) 0.0154(10) 0.0006(8) 0.0057(8) 0.0032(8)
C73 0.0247(12) 0.0161(11) 0.0215(12) -0.0006(9) 0.0041(9) -0.0018(9)
C74 0.0372(14) 0.0163(11) 0.0218(12) -0.0001(9) 0.0125(10) -0.0045(10)
C75 0.0427(15) 0.0184(11) 0.0153(11) 0.0032(9) 0.0065(10) 0.0092(10)
C76 0.0287(13) 0.0279(13) 0.0202(12) 0.0040(10) 0.0021(10) 0.0102(10)
C77 0.0185(11) 0.0233(12) 0.0199(11) 0.0020(9) 0.0046(9) 0.0032(9)
C78A 0.020(2) 0.016(2) 0.028(3) -0.0017(19) 0.005(2) 0.0028(19)
C78B 0.023(2) 0.018(2) 0.030(3) 0.002(2) 0.010(2) 0.0029(19)
C79 0.0461(11) 0.0447(11) 0.0509(11) -0.0086(9) 0.0009(9) 0.0080(9)
C81 0.0373(15) 0.0231(13) 0.0292(14) -0.0029(10) 0.0105(11) 0.0063(11)
F1 0.0275(8) 0.0507(10) 0.0292(8) 0.0030(7) -0.0065(6) 0.0106(7)
F2 0.0364(9) 0.0381(9) 0.0282(8) -0.0034(7) 0.0030(7) 0.0105(7)
F3 0.0553(11) 0.0360(9) 0.0399(10) 0.0123(7) 0.0047(8) -0.0037(8)
F4 0.0359(9) 0.0714(12) 0.0353(9) -0.0184(9) 0.0029(7) 0.0167(9)
F5 0.0496(10) 0.0643(11) 0.0196(8) 0.0010(7) 0.0094(7) -0.0112(9)
F6 0.0317(8) 0.0518(10) 0.0265(8) -0.0131(7) -0.0010(7) -0.0099(7)
F7A 0.060(3) 0.0293(19) 0.035(2) -0.0153(16) 0.0050(19) 0.0018(17)
F7B 0.058(3) 0.0211(17) 0.059(3) -0.0009(18) -0.018(2) -0.0077(16)
F8B 0.057(3) 0.084(3) 0.029(2) -0.013(2) 0.0113(18) 0.034(2)
F8A 0.043(2) 0.037(2) 0.031(2) 0.0060(15) 0.0198(16) 0.0079(16)
F9 0.0339(8) 0.0368(8) 0.0258(8) -0.0002(6) 0.0024(6) 0.0082(7)
F10A 0.025(2) 0.036(2) 0.057(3) 0.007(2) 0.017(2) 0.0080(16)
F10B 0.0211(17) 0.0314(19) 0.059(3) -0.010(2) -0.001(2) 0.0058(13)
F11A 0.0348(19) 0.0221(16) 0.062(3) -0.0059(15) 0.0068(17) 0.0116(13)
F11B 0.0316(17) 0.0418(19) 0.048(2) -0.0111(15) 0.0151(15) 0.0158(14)
F12B 0.0239(16) 0.0374(19) 0.050(3) 0.0084(18) 0.0062(15) 0.0090(14)
F12A 0.0308(18) 0.048(2) 0.034(2) 0.0132(16) 0.0066(15) 0.0150(15)
O1 0.0406(12) 0.0814(16) 0.0196(10) 0.0016(10) 0.0048(9) -0.0296(11)
O2 0.0228(9) 0.0171(8) 0.0469(11) -0.0006(7) 0.0084(8) 0.0031(7)
O3 0.0177(8) 0.0273(9) 0.0188(8) 0.0027(7) 0.0021(6) -0.0028(6)
O4 0.0334(10) 0.0423(11) 0.0261(10) -0.0076(8) 0.0006(8) 0.0240(9)
P2 0.0176(3) 0.0211(3) 0.0217(3) -0.0022(2) 0.0052(2) -0.0037(2)
P3 0.0133(3) 0.0205(3) 0.0144(3) 0.0007(2) 0.0010(2) -0.0013(2)
P4 0.0124(2) 0.0144(3) 0.0148(3) 0.0002(2) 0.0026(2) -0.00143(19)
P5 0.0116(2) 0.0129(2) 0.0155(3) 0.0005(2) 0.0020(2) -0.00029(19)
Rh1 0.01356(9) 0.02064(9) 0.01581(9) -0.00069(6) 0.00266(6) -0.00229(6)
Rh2 0.01116(8) 0.01167(8) 0.01483(8) 0.00029(6) 0.00252(6) 0.00000(6)

loop_
_atom_type_symbol
_atom_type_description
_atom_type_scat_dispersion_real
_atom_type_scat_dispersion_imag
_atom_type_scat_source
C C 0.0033 0.0016 'International Tables Vol C Tables 4.2.6.8 and 6.1.1.4'
H H 0.0000 0.0000 'International Tables Vol C Tables 4.2.6.8 and 6.1.1.4'
O O 0.0106 0.0060 'International Tables Vol C Tables 4.2.6.8 and 6.1.1.4'
F F 0.0171 0.0103 'International Tables Vol C Tables 4.2.6.8 and 6.1.1.4'
P P 0.1023 0.0942 'International Tables Vol C Tables 4.2.6.8 and 6.1.1.4'
Rh Rh -1.1178 0.9187 'International Tables Vol C Tables 4.2.6.8 and 6.1.1.4'

loop_
_geom_angle_atom_site_label_1
_geom_angle_atom_site_label_2
_geom_angle_atom_site_label_3
_geom_angle
_geom_angle_site_symmetry_1
_geom_angle_site_symmetry_3
_geom_angle_publ_flag
O1 C1 Rh1 179.5(3) . . ?
O3 C2 C4 108.6(2) . . ?
O3 C2 C3 112.82(19) . . ?
C4 C2 C3 109.0(2) . . ?
O3 C2 H2 108.8 . . ?
C4 C2 H2 108.8 . . ?
C3 C2 H2 108.8 . . ?
F2 C3 F3 106.8(2) . . ?
F2 C3 F1 106.0(2) . . ?
F3 C3 F1 106.4(2) . . ?
F2 C3 C2 111.04(19) . . ?
F3 C3 C2 113.1(2) . . ?
F1 C3 C2 113.0(2) . . ?
F4 C4 F6 107.0(2) . . ?
F4 C4 F5 106.8(2) . . ?
F6 C4 F5 106.9(2) . . ?
F4 C4 C2 111.3(2) . . ?
F6 C4 C2 112.8(2) . . ?
F5 C4 C2 111.7(2) . . ?
C6 C5 C10 119.1(3) . . ?
C6 C5 P2 121.1(2) . . ?
C10 C5 P2 119.3(2) . . ?
C5 C6 C7 119.6(3) . . ?
C5 C6 H6 120.2 . . ?
C7 C6 H6 120.2 . . ?
C8 C7 C6 120.2(3) . . ?
C8 C7 H7 119.9 . . ?
C6 C7 H7 119.9 . . ?
C9 C8 C7 120.1(3) . . ?
C9 C8 H8 119.9 . . ?
C7 C8 H8 119.9 . . ?
C8 C9 C10 120.6(3) . . ?
C8 C9 H9 119.7 . . ?
C10 C9 H9 119.7 . . ?
C9 C10 C5 120.3(3) . . ?
C9 C10 H10 119.9 . . ?
C5 C10 H10 119.9 . . ?
C12 C11 C16 118.6(2) . . ?
C12 C11 P2 120.25(19) . . ?
C16 C11 P2 121.16(18) . . ?
C11 C12 C13 120.9(3) . . ?
C11 C12 H12 119.5 . . ?
C13 C12 H12 119.5 . . ?
C14 C13 C12 119.9(3) . . ?
C14 C13 H13 120.0 . . ?
C12 C13 H13 120.0 . . ?
C15 C14 C13 119.9(3) . . ?
C15 C14 H14 120.1 . . ?
C13 C14 H14 120.1 . . ?
C14 C15 C16 120.5(3) . . ?
C14 C15 H15 119.7 . . ?
C16 C15 H15 119.7 . . ?
C15 C16 C11 120.2(2) . . ?
C15 C16 H16 119.9 . . ?
C11 C16 H16 119.9 . . ?
C22 C17 C18 118.4(2) . . ?
C22 C17 P2 117.77(18) . . ?
C18 C17 P2 123.7(2) . . ?
C19 C18 C17 120.2(3) . . ?
C19 C18 H18 119.9 . . ?
C17 C18 H18 119.9 . . ?
C20 C19 C18 120.6(3) . . ?
C20 C19 H19 119.7 . . ?
C18 C19 H19 119.7 . . ?
C19 C20 C21 119.7(3) . . ?
C19 C20 H20 120.1 . . ?
C21 C20 H20 120.1 . . ?
C20 C21 C22 120.6(3) . . ?
C20 C21 H21 119.7 . . ?
C22 C21 H21 119.7 . . ?
C21 C22 C17 120.5(2) . . ?
C21 C22 H22 119.8 . . ?
C17 C22 H22 119.8 . . ?
C28 C23 C24 119.0(2) . . ?
C28 C23 P3 117.67(17) . . ?
C24 C23 P3 123.27(18) . . ?
C25 C24 C23 120.0(2) . . ?
C25 C24 H24 120.0 . . ?
C23 C24 H24 120.0 . . ?
C24 C25 C26 120.1(2) . . ?
C24 C25 H25 119.9 . . ?
C26 C25 H25 119.9 . . ?
C27 C26 C25 120.5(2) . . ?
C27 C26 H26 119.8 . . ?
C25 C26 H26 119.8 . . ?
C26 C27 C28 119.5(2) . . ?
C26 C27 H27 120.3 . . ?
C28 C27 H27 120.3 . . ?
C27 C28 C23 121.0(2) . . ?
C27 C28 H28 119.5 . . ?
C23 C28 H28 119.5 . . ?
C30 C29 C34 119.0(2) . . ?
C30 C29 P3 118.48(17) . . ?
C34 C29 P3 122.55(18) . . ?
C29 C30 C31 120.4(2) . . ?
C29 C30 H30 119.8 . . ?
C31 C30 H30 119.8 . . ?
C32 C31 C30 120.0(2) . . ?
C32 C31 H31 120.0 . . ?
C30 C31 H31 120.0 . . ?
C31 C32 C33 120.1(2) . . ?
C31 C32 H32 119.9 . . ?
C33 C32 H32 119.9 . . ?
C32 C33 C34 120.2(2) . . ?
C32 C33 H33 119.9 . . ?
C34 C33 H33 119.9 . . ?
C33 C34 C29 120.4(2) . . ?
C33 C34 H34 120.1 . . ?
C29 C34 H34 119.5 . . ?
C40 C35 C36 119.2(2) . . ?
C40 C35 P3 121.49(17) . . ?
C36 C35 P3 118.89(18) . . ?
C37 C36 C35 120.5(2) . . ?
C37 C36 H36 119.7 . . ?
C35 C36 H36 119.7 . . ?
C38 C37 C36 120.0(3) . . ?
C38 C37 H37 120.0 . . ?
C36 C37 H37 120.0 . . ?
C37 C38 C39 120.2(2) . . ?
C37 C38 H38 119.9 . . ?
C39 C38 H38 119.9 . . ?
C38 C39 C40 120.2(2) . . ?
C38 C39 H39 119.9 . . ?
C40 C39 H39 119.9 . . ?
C39 C40 C35 119.8(2) . . ?
C39 C40 H40 120.1 . . ?
C35 C40 H40 120.1 . . ?
C42 C41 C46 119.2(2) . . ?
C42 C41 P4 122.81(17) . . ?
C46 C41 P4 117.95(17) . . ?
C41 C42 C43 119.9(2) . . ?
C41 C42 H42 120.0 . . ?
C43 C42 H42 120.0 . . ?
C44 C43 C42 120.5(2) . . ?
C44 C43 H43 119.8 . . ?
C42 C43 H43 119.8 . . ?
C43 C44 C45 119.9(2) . . ?
C43 C44 H44 120.0 . . ?
C45 C44 H44 120.0 . . ?
C46 C45 C44 120.1(2) . . ?
C46 C45 H45 120.0 . . ?
C44 C45 H45 120.0 . . ?
C45 C46 C41 120.4(2) . . ?
C45 C46 H46 119.8 . . ?
C41 C46 H46 119.8 . . ?
C48 C47 C52 118.8(2) . . ?
C48 C47 P4 122.98(17) . . ?
C52 C47 P4 118.21(16) . . ?
C47 C48 C49 120.2(2) . . ?
C47 C48 H48 119.9 . . ?
C49 C48 H48 119.9 . . ?
C50 C49 C48 120.1(2) . . ?
C50 C49 H49 120.0 . . ?
C48 C49 H49 120.0 . . ?
C49 C50 C51 120.0(2) . . ?
C49 C50 H50 120.0 . . ?
C51 C50 H50 120.0 . . ?
C52 C51 C50 120.2(2) . . ?
C52 C51 H51 119.9 . . ?
C50 C51 H51 119.9 . . ?
C51 C52 C47 120.7(2) . . ?
C51 C52 H52 119.6 . . ?
C47 C52 H52 119.6 . . ?
C58 C53 C54 119.1(2) . . ?
C58 C53 P4 118.67(17) . . ?
C54 C53 P4 122.23(17) . . ?
C55 C54 C53 120.5(2) . . ?
C55 C54 H54 119.8 . . ?
C53 C54 H54 119.8 . . ?
C56 C55 C54 120.0(2) . . ?
C56 C55 H55 120.0 . . ?
C54 C55 H55 120.0 . . ?
C55 C56 C57 120.0(2) . . ?
C55 C56 H56 120.0 . . ?
C57 C56 H56 120.0 . . ?
C56 C57 C58 120.6(2) . . ?
C56 C57 H57 119.7 . . ?
C58 C57 H57 119.7 . . ?
C53 C58 C57 119.9(2) . . ?
C53 C58 H58 120.1 . . ?
C57 C58 H58 120.1 . . ?
O2 C59 Rh2 176.2(2) . . ?
C61 C60 C65 118.3(2) . . ?
C61 C60 P5 119.31(16) . . ?
C65 C60 P5 122.12(17) . . ?
C62 C61 C60 121.0(2) . . ?
C62 C61 H61 119.5 . . ?
C60 C61 H61 119.5 . . ?
C63 C62 C61 120.1(2) . . ?
C63 C62 H62 119.9 . . ?
C61 C62 H62 119.9 . . ?
C62 C63 C64 119.5(2) . . ?
C62 C63 H63 120.3 . . ?
C64 C63 H63 120.3 . . ?
C63 C64 C65 120.5(2) . . ?
C63 C64 H64 119.8 . . ?
C65 C64 H64 119.8 . . ?
C64 C65 C60 120.6(2) . . ?
C64 C65 H65 119.7 . . ?
C60 C65 H65 119.7 . . ?
C67 C66 C71 118.9(2) . . ?
C67 C66 P5 124.11(17) . . ?
C71 C66 P5 116.90(16) . . ?
C66 C67 C68 119.7(2) . . ?
C66 C67 H67 120.1 . . ?
C68 C67 H67 120.1 . . ?
C69 C68 C67 120.9(2) . . ?
C69 C68 H68 119.5 . . ?
C67 C68 H68 119.5 . . ?
C68 C69 C70 119.7(2) . . ?
C68 C69 H69 120.1 . . ?
C70 C69 H69 120.1 . . ?
C69 C70 C71 120.0(2) . . ?
C69 C70 H70 120.0 . . ?
C71 C70 H70 120.0 . . ?
C70 C71 C66 120.6(2) . . ?
C70 C71 H71 119.7 . . ?
C66 C71 H71 119.7 . . ?
C73 C72 C77 119.3(2) . . ?
C73 C72 P5 120.83(17) . . ?
C77 C72 P5 119.14(17) . . ?
C74 C73 C72 120.5(2) . . ?
C74 C73 H73 119.7 . . ?
C72 C73 H73 119.7 . . ?
C75 C74 C73 119.7(2) . . ?
C75 C74 H74 120.2 . . ?
C73 C74 H74 120.2 . . ?
C76 C75 C74 120.4(2) . . ?
C76 C75 H75 119.8 . . ?
C74 C75 H75 119.8 . . ?
C75 C76 C77 120.2(2) . . ?
C75 C76 H76 119.9 . . ?
C77 C76 H76 119.9 . . ?
C76 C77 C72 119.9(2) . . ?
C76 C77 H77 120.1 . . ?
C72 C77 H77 120.1 . . ?
O4 C78A C81 117.6(4) . . ?
O4 C78A C79 108.4(4) . . ?
C81 C78A C79 105.6(3) . . ?
O4 C78A H78A 108.3 . . ?
C81 C78A H78A 108.3 . . ?
C79 C78A H78A 108.3 . . ?
O4 C78B C81 118.5(4) . . ?
O4 C78B C79 103.9(4) . . ?
C81 C78B C79 108.8(3) . . ?
O4 C78B H78B 108.4 . . ?
C81 C78B H78B 108.4 . . ?
C79 C78B H78B 108.4 . . ?
F12B C79 F10A 139.8(4) . . ?
F12B C79 F11A 52.4(3) . . ?
F10A C79 F11A 117.6(4) . . ?
F12B C79 F10B 116.4(4) . . ?
F10A C79 F10B 32.1(3) . . ?
F11A C79 F10B 127.5(3) . . ?
F12B C79 F11B 111.3(3) . . ?
F10A C79 F11B 66.0(4) . . ?
F11A C79 F11B 60.0(2) . . ?
F10B C79 F11B 94.1(3) . . ?
F12B C79 F12A 46.2(3) . . ?
F10A C79 F12A 106.5(4) . . ?
F11A C79 F12A 93.6(3) . . ?
F10B C79 F12A 75.3(3) . . ?
F11B C79 F12A 137.3(3) . . ?
F12B C79 C78A 91.7(4) . . ?
F10A C79 C78A 125.4(4) . . ?
F11A C79 C78A 108.0(3) . . ?
F10B C79 C78A 124.3(3) . . ?
F11B C79 C78A 120.3(3) . . ?
F12A C79 C78A 98.7(3) . . ?
F12B C79 C78B 125.0(4) . . ?
F10A C79 C78B 93.4(4) . . ?
F11A C79 C78B 124.9(3) . . ?
F10B C79 C78B 103.4(3) . . ?
F11B C79 C78B 101.3(3) . . ?
F12A C79 C78B 121.3(3) . . ?
C78A C79 C78B 33.4(2) . . ?
F7A C81 F8B 67.7(3) . . ?
F7A C81 F9 112.1(3) . . ?
F8B C81 F9 103.4(3) . . ?
F7A C81 F7B 39.2(2) . . ?
F8B C81 F7B 106.8(4) . . ?
F9 C81 F7B 101.7(3) . . ?
F7A C81 F8A 105.4(3) . . ?
F8B C81 F8A 42.9(2) . . ?
F9 C81 F8A 107.6(2) . . ?
F7B C81 F8A 141.7(3) . . ?
F7A C81 C78B 133.6(3) . . ?
F8B C81 C78B 117.1(4) . . ?
F9 C81 C78B 111.1(2) . . ?
F7B C81 C78B 115.1(3) . . ?
F8A C81 C78B 76.6(3) . . ?
F7A C81 C78A 111.3(3) . . ?
F8B C81 C78A 142.2(3) . . ?
F9 C81 C78A 110.9(2) . . ?
F7B C81 C78A 81.7(3) . . ?
F8A C81 C78A 109.3(3) . . ?
C78B C81 C78A 34.9(2) . . ?
C2 O3 Rh1 129.34(14) . . ?
C78A O4 C78B 41.5(3) . . ?
C78A O4 Rh2 138.5(3) . . ?
C78B O4 Rh2 135.2(2) . . ?
C5 P2 C11 104.39(11) . . ?
C5 P2 C17 104.58(12) . . ?
C11 P2 C17 101.87(11) . . ?
C5 P2 Rh1 112.33(8) . . ?
C11 P2 Rh1 112.54(8) . . ?
C17 P2 Rh1 119.56(8) . . ?
C23 P3 C29 105.81(10) . . ?
C23 P3 C35 102.25(10) . . ?
C29 P3 C35 103.65(10) . . ?
C23 P3 Rh1 118.16(7) . . ?
C29 P3 Rh1 111.64(8) . . ?
C35 P3 Rh1 113.89(7) . . ?
C41 P4 C53 106.20(10) . . ?
C41 P4 C47 102.98(10) . . ?
C53 P4 C47 102.77(10) . . ?
C41 P4 Rh2 114.24(7) . . ?
C53 P4 Rh2 113.24(7) . . ?
C47 P4 Rh2 116.11(7) . . ?
C72 P5 C66 108.18(10) . . ?
C72 P5 C60 99.21(10) . . ?
C66 P5 C60 105.76(10) . . ?
C72 P5 Rh2 118.96(7) . . ?
C66 P5 Rh2 109.67(7) . . ?
C60 P5 Rh2 113.95(7) . . ?
C1 Rh1 O3 175.70(9) . . ?
C1 Rh1 P3 87.42(8) . . ?
O3 Rh1 P3 96.71(5) . . ?
C1 Rh1 P2 87.95(8) . . ?
O3 Rh1 P2 87.80(5) . . ?
P3 Rh1 P2 170.71(2) . . ?
C59 Rh2 O4 177.51(9) . . ?
C59 Rh2 P4 89.37(7) . . ?
O4 Rh2 P4 89.50(7) . . ?
C59 Rh2 P5 87.91(7) . . ?
O4 Rh2 P5 93.28(7) . . ?
P4 Rh2 P5 176.71(2) . . ?

loop_
_geom_bond_atom_site_label_1
_geom_bond_atom_site_label_2
_geom_bond_distance
_geom_bond_site_symmetry_2
_geom_bond_publ_flag
C1 O1 1.144(3) . ?
C1 Rh1 1.807(3) . ?
C2 O3 1.360(3) . ?
C2 C4 1.529(3) . ?
C2 C3 1.538(3) . ?
C2 H2 1.0000 . ?
C3 F2 1.339(3) . ?
C3 F3 1.339(3) . ?
C3 F1 1.353(3) . ?
C4 F4 1.326(3) . ?
C4 F6 1.334(3) . ?
C4 F5 1.356(3) . ?
C5 C6 1.389(4) . ?
C5 C10 1.399(4) . ?
C5 P2 1.818(3) . ?
C6 C7 1.400(4) . ?
C6 H6 0.9500 . ?
C7 C8 1.383(5) . ?
C7 H7 0.9500 . ?
C8 C9 1.362(5) . ?
C8 H8 0.9500 . ?
C9 C10 1.381(4) . ?
C9 H9 0.9500 . ?
C10 H10 0.9500 . ?
C11 C12 1.378(3) . ?
C11 C16 1.397(3) . ?
C11 P2 1.826(2) . ?
C12 C13 1.392(4) . ?
C12 H12 0.9500 . ?
C13 C14 1.379(4) . ?
C13 H13 0.9500 . ?
C14 C15 1.369(4) . ?
C14 H14 0.9500 . ?
C15 C16 1.392(3) . ?
C15 H15 0.9500 . ?
C16 H16 0.9500 . ?
C17 C22 1.394(4) . ?
C17 C18 1.400(3) . ?
C17 P2 1.827(2) . ?
C18 C19 1.392(4) . ?
C18 H18 0.9500 . ?
C19 C20 1.373(4) . ?
C19 H19 0.9500 . ?
C20 C21 1.373(4) . ?
C20 H20 0.9500 . ?
C21 C22 1.389(4) . ?
C21 H21 0.9500 . ?
C22 H22 0.9500 . ?
C23 C28 1.394(3) . ?
C23 C24 1.396(3) . ?
C23 P3 1.824(2) . ?
C24 C25 1.386(3) . ?
C24 H24 0.9500 . ?
C25 C26 1.387(4) . ?
C25 H25 0.9500 . ?
C26 C27 1.380(4) . ?
C26 H26 0.9500 . ?
C27 C28 1.386(3) . ?
C27 H27 0.9500 . ?
C28 H28 0.9500 . ?
C29 C30 1.395(3) . ?
C29 C34 1.400(3) . ?
C29 P3 1.826(2) . ?
C30 C31 1.396(3) . ?
C30 H30 0.9500 . ?
C31 C32 1.383(4) . ?
C31 H31 0.9500 . ?
C32 C33 1.386(4) . ?
C32 H32 0.9500 . ?
C33 C34 1.389(3) . ?
C33 H33 0.9500 . ?
C34 H34 0.9334 . ?
C35 C40 1.391(3) . ?
C35 C36 1.397(3) . ?
C35 P3 1.833(2) . ?
C36 C37 1.382(4) . ?
C36 H36 0.9500 . ?
C37 C38 1.373(4) . ?
C37 H37 0.9500 . ?
C38 C39 1.388(4) . ?
C38 H38 0.9500 . ?
C39 C40 1.389(3) . ?
C39 H39 0.9500 . ?
C40 H40 0.9500 . ?
C41 C42 1.390(3) . ?
C41 C46 1.400(3) . ?
C41 P4 1.821(2) . ?
C42 C43 1.393(3) . ?
C42 H42 0.9500 . ?
C43 C44 1.381(4) . ?
C43 H43 0.9500 . ?
C44 C45 1.386(4) . ?
C44 H44 0.9500 . ?
C45 C46 1.383(3) . ?
C45 H45 0.9500 . ?
C46 H46 0.9500 . ?
C47 C48 1.393(3) . ?
C47 C52 1.399(3) . ?
C47 P4 1.831(2) . ?
C48 C49 1.397(3) . ?
C48 H48 0.9500 . ?
C49 C50 1.382(4) . ?
C49 H49 0.9500 . ?
C50 C51 1.387(3) . ?
C50 H50 0.9500 . ?
C51 C52 1.379(3) . ?
C51 H51 0.9500 . ?
C52 H52 0.9500 . ?
C53 C58 1.392(3) . ?
C53 C54 1.393(3) . ?
C53 P4 1.829(2) . ?
C54 C55 1.391(3) . ?
C54 H54 0.9500 . ?
C55 C56 1.378(4) . ?
C55 H55 0.9500 . ?
C56 C57 1.378(4) . ?
C56 H56 0.9500 . ?
C57 C58 1.393(3) . ?
C57 H57 0.9500 . ?
C58 H58 0.9500 . ?
C59 O2 1.147(3) . ?
C59 Rh2 1.801(2) . ?
C60 C61 1.392(3) . ?
C60 C65 1.393(3) . ?
C60 P5 1.844(2) . ?
C61 C62 1.390(3) . ?
C61 H61 0.9500 . ?
C62 C63 1.381(3) . ?
C62 H62 0.9500 . ?
C63 C64 1.384(3) . ?
C63 H63 0.9500 . ?
C64 C65 1.388(3) . ?
C64 H64 0.9500 . ?
C65 H65 0.9500 . ?
C66 C67 1.392(3) . ?
C66 C71 1.402(3) . ?
C66 P5 1.827(2) . ?
C67 C68 1.396(3) . ?
C67 H67 0.9500 . ?
C68 C69 1.377(4) . ?
C68 H68 0.9500 . ?
C69 C70 1.384(3) . ?
C69 H69 0.9500 . ?
C70 C71 1.387(3) . ?
C70 H70 0.9500 . ?
C71 H71 0.9500 . ?
C72 C73 1.394(3) . ?
C72 C77 1.397(3) . ?
C72 P5 1.823(2) . ?
C73 C74 1.389(3) . ?
C73 H73 0.9500 . ?
C74 C75 1.389(4) . ?
C74 H74 0.9500 . ?
C75 C76 1.377(4) . ?
C75 H75 0.9500 . ?
C76 C77 1.396(3) . ?
C76 H76 0.9500 . ?
C77 H77 0.9500 . ?
C78A O4 1.247(5) . ?
C78A C81 1.556(6) . ?
C78A C79 1.579(6) . ?
C78A H78A 1.0000 . ?
C78B O4 1.319(5) . ?
C78B C81 1.476(6) . ?
C78B C79 1.594(6) . ?
C78B H78B 1.0000 . ?
C79 F12B 1.089(5) . ?
C79 F10A 1.107(5) . ?
C79 F11A 1.385(5) . ?
C79 F10B 1.406(5) . ?
C79 F11B 1.503(5) . ?
C79 F12A 1.545(5) . ?
C81 F7A 1.323(4) . ?
C81 F8B 1.325(4) . ?
C81 F9 1.338(3) . ?
C81 F7B 1.363(5) . ?
C81 F8A 1.385(4) . ?
O3 Rh1 2.0622(17) . ?
O4 Rh2 2.0443(17) . ?
P2 Rh1 2.3512(8) . ?
P3 Rh1 2.3263(8) . ?
P4 Rh2 2.3267(7) . ?
P5 Rh2 2.3384(7) . ?
